data_7244352
loop_
_publ_author_name
'Mei, Houshan'
'Xie, Jiayue'
'Li, Zishuo'
'Lou, Chengming'
'Lei, Guanglu'
'Liu, Xianghong'
'Zhang, Jun'

_publ_section_title
;
 Rational design of ZnO@ZIF-8 nanoarrays for improved electrochemical
 detection of H2O2
;
_journal_name_full CrystEngComm
_journal_paper_doi 10.1039/D1CE01704G
_journal_year 2022
_chemical_formula_moiety 'C48 H34 Cl2 N4 O4 Zn'
_chemical_formula_sum 'C48 H34 Cl2 N4 O4 Zn'
_chemical_formula_weight 867.06
_space_group_crystal_system monoclinic
_space_group_IT_number 15
_space_group_name_Hall '-C 2yc'
_space_group_name_H-M_alt 'C 1 2/c 1'
_atom_sites_solution_hydrogens geom
_audit_creation_date 2021-11-11
_audit_creation_method
;
Olex2 1.3
(compiled 2020.11.12 svn.r5f609507 for OlexSys, GUI svn.r6408)
;
_audit_update_record
;
2021-12-07 deposited with the CCDC.	2022-01-17 downloaded from the CCDC.
;
_cell_angle_alpha 90
_cell_angle_beta 101.767(4)
_cell_angle_gamma 90
_cell_formula_units_Z 4
_cell_length_a 22.4956(19)
_cell_length_b 7.1451(6)
_cell_length_c 25.4267(19)
_cell_measurement_reflns_used 9897
_cell_measurement_temperature 296.15
_cell_measurement_theta_max 26.492
_cell_measurement_theta_min 2.708
_cell_volume 4001.0(6)
_computing_cell_refinement 'SAINT v8.37A (Bruker, 2015)'
_computing_data_reduction 'SAINT v8.37A (Bruker, 2015)'
_computing_molecular_graphics 'Olex2 1.3 (Dolomanov et al., 2009)'
_computing_publication_material 'Olex2 1.3 (Dolomanov et al., 2009)'
_computing_structure_refinement 'SHELXL 2018/3 (Sheldrick, 2015)'
_computing_structure_solution 'SHELXT 2014/5 (Sheldrick, 2014)'
_diffrn_ambient_temperature 296.15
_diffrn_measured_fraction_theta_full 0.999
_diffrn_measured_fraction_theta_max 0.993
_diffrn_measurement_device_type 'Bruker APEX-II CCD'
_diffrn_measurement_method '\f and \w scans'
_diffrn_radiation_type MoK\a
_diffrn_radiation_wavelength 0.71073
_diffrn_reflns_av_R_equivalents 0.0996
_diffrn_reflns_av_unetI/netI 0.0435
_diffrn_reflns_Laue_measured_fraction_full 0.999
_diffrn_reflns_Laue_measured_fraction_max 0.993
_diffrn_reflns_limit_h_max 29
_diffrn_reflns_limit_h_min -29
_diffrn_reflns_limit_k_max 9
_diffrn_reflns_limit_k_min -9
_diffrn_reflns_limit_l_max 33
_diffrn_reflns_limit_l_min -33
_diffrn_reflns_number 71453
_diffrn_reflns_point_group_measured_fraction_full 0.999
_diffrn_reflns_point_group_measured_fraction_max 0.993
_diffrn_reflns_theta_full 25.242
_diffrn_reflns_theta_max 27.658
_diffrn_reflns_theta_min 2.205
_diffrn_source_current 1.0
_diffrn_source_power 0.05
_diffrn_source_voltage 50.0
_diffrn_standards_number 0
_exptl_absorpt_coefficient_mu 0.800
_exptl_absorpt_correction_T_max 0.7456
_exptl_absorpt_correction_T_min 0.5877
_exptl_absorpt_correction_type multi-scan
_exptl_absorpt_process_details
;
SADABS-2014/5 (Bruker,2014/5) was used for absorption correction.
wR2(int) was 0.1726 before and 0.0888 after correction.
The Ratio of minimum to maximum transmission is 0.7882.
The \l/2 correction factor is Not present.
;
_exptl_crystal_colour yellow
_exptl_crystal_colour_primary yellow
_exptl_crystal_density_diffrn 1.439
_exptl_crystal_description block
_exptl_crystal_F_000 1784
_exptl_crystal_size_max 0.4
_exptl_crystal_size_mid 0.2
_exptl_crystal_size_min 0.1
_refine_diff_density_max 0.533
_refine_diff_density_min -0.471
_refine_diff_density_rms 0.061
_refine_ls_extinction_method none
_refine_ls_goodness_of_fit_ref 1.030
_refine_ls_hydrogen_treatment constr
_refine_ls_matrix_type full
_refine_ls_number_parameters 267
_refine_ls_number_reflns 4654
_refine_ls_number_restraints 0
_refine_ls_restrained_S_all 1.030
_refine_ls_R_factor_all 0.0690
_refine_ls_R_factor_gt 0.0448
_refine_ls_shift/su_max 0.001
_refine_ls_shift/su_mean 0.000
_refine_ls_structure_factor_coef Fsqd
_refine_ls_weighting_details 'w=1/[\s^2^(Fo^2^)+(0.0480P)^2^+5.9363P] where P=(Fo^2^+2Fc^2^)/3'
_refine_ls_weighting_scheme calc
_refine_ls_wR_factor_gt 0.1021
_refine_ls_wR_factor_ref 0.1119
_reflns_Friedel_coverage 0.000
_reflns_number_gt 3524
_reflns_number_total 4654
_reflns_threshold_expression 'I > 2\s(I)'
_cod_data_source_file d1ce01704g1.cif
_cod_data_source_block b211110d_0ma_a
_cod_database_code 7244352
_shelx_shelxl_version_number 2018/3
_shelx_space_group_comment
;
The symmetry employed for this shelxl refinement is uniquely defined
by the following loop, which should always be used as a source of
symmetry information in preference to the above space-group names.
They are only intended as comments.
;
_shelx_estimated_absorpt_t_max 0.924
_shelx_estimated_absorpt_t_min 0.740
_olex2_refinement_description
;
1. Fixed Uiso
 At 1.2 times of:
  All C(H) groups
2.a Aromatic/amide H refined with riding coordinates:
 C005(H005), C008(H008), C00A(H00A), C00B(H00B), C00D(H00D), C00E(H00E),
 C00F(H00F), C00G(H00G), C00J(H00J), C00M(H00M), C00O(H00O), C00P(H00P),
 C00Q(H00Q), C00R(H00R), C00S(H00S), C00T(H00T), C00U(H00U)
;
_olex2_submission_special_instructions 'No special instructions were received'

loop_
_space_group_symop_operation_xyz
'x, y, z'
'-x, y, -z+1/2'
'x+1/2, y+1/2, z'
'-x+1/2, y+1/2, -z+1/2'
'-x, -y, -z'
'x, -y, z-1/2'
'-x+1/2, -y+1/2, -z'
'x+1/2, -y+1/2, z-1/2'

loop_
_atom_site_label
_atom_site_type_symbol
_atom_site_fract_x
_atom_site_fract_y
_atom_site_fract_z
_atom_site_U_iso_or_equiv
_atom_site_adp_type
_atom_site_occupancy
_atom_site_site_symmetry_order
_atom_site_calc_flag
_atom_site_refinement_flags_posn
_atom_site_refinement_flags_adp
_atom_site_refinement_flags_occupancy
_atom_site_disorder_assembly
_atom_site_disorder_group
Zn01 Zn 0.500000 0.57735(5) 0.750000 0.02963(12) Uani 1 2 d S T P . .
Cl00 Cl 0.81007(4) 1.10150(13) 0.86461(3) 0.0653(2) Uani 1 1 d . . . . .
O003 O 0.56669(9) 0.7390(3) 0.74411(8) 0.0559(5) Uani 1 1 d . . . . .
N004 N 0.50056(9) 0.3945(3) 0.68820(8) 0.0315(4) Uani 1 1 d . . . . .
C005 C 0.54533(10) -0.3701(3) 0.51436(9) 0.0289(5) Uani 1 1 d . . . . .
H005 H 0.575945 -0.281680 0.524057 0.035 Uiso 1 1 calc R U . . .
C006 C 0.49297(9) -0.3538(3) 0.53572(8) 0.0257(5) Uani 1 1 d . . . . .
C007 C 0.50863(10) 0.1122(3) 0.61368(9) 0.0280(5) Uani 1 1 d . . . . .
C008 C 0.54740(10) 0.2641(3) 0.62093(9) 0.0315(5) Uani 1 1 d . . . . .
H008 H 0.577097 0.274508 0.600449 0.038 Uiso 1 1 calc R U . . .
C009 C 0.55365(10) -0.5119(3) 0.47941(8) 0.0264(5) Uani 1 1 d . . . . .
C00A C 0.48589(10) -0.1986(3) 0.57171(9) 0.0299(5) Uani 1 1 d . . . . .
H00A H 0.457426 -0.214542 0.593215 0.036 Uiso 1 1 calc R U . . .
C00B C 0.51586(11) -0.0382(3) 0.57667(9) 0.0329(5) Uani 1 1 d . . . . .
H00B H 0.543819 -0.019784 0.554797 0.040 Uiso 1 1 calc R U . . .
O00C O 0.60744(11) 0.6927(4) 0.82941(10) 0.0773(8) Uani 1 1 d . . . . .
C00D C 0.54258(11) 0.3997(3) 0.65799(9) 0.0317(5) Uani 1 1 d . . . . .
H00D H 0.569730 0.499357 0.662255 0.038 Uiso 1 1 calc R U . . .
C00E C 0.61081(10) -0.5238(3) 0.45962(10) 0.0319(5) Uani 1 1 d . . . . .
H00E H 0.608729 -0.562672 0.424386 0.038 Uiso 1 1 calc R U . . .
C00F C 0.66461(11) -0.4826(4) 0.48880(10) 0.0393(6) Uani 1 1 d . . . . .
H00F H 0.665300 -0.437512 0.523240 0.047 Uiso 1 1 calc R U . . .
C00G C 0.70162(12) 0.9451(4) 0.82175(10) 0.0393(6) Uani 1 1 d . . . . .
H00G H 0.708778 0.864686 0.851123 0.047 Uiso 1 1 calc R U . . .
C00H C 0.72359(11) -0.4999(4) 0.47296(11) 0.0379(6) Uani 1 1 d . . . . .
C00I C 0.74217(12) 1.0852(4) 0.81745(10) 0.0420(6) Uani 1 1 d . . . . .
C00J C 0.46324(13) 0.1134(4) 0.64345(12) 0.0487(7) Uani 1 1 d . . . . .
H00J H 0.434540 0.017956 0.639081 0.058 Uiso 1 1 calc R U . . .
C00K C 0.65010(11) 0.9249(3) 0.78197(10) 0.0357(5) Uani 1 1 d . . . . .
C00L C 0.60603(12) 0.7695(4) 0.78585(11) 0.0406(6) Uani 1 1 d . . . . .
C00M C 0.46076(14) 0.2545(4) 0.67911(12) 0.0542(8) Uani 1 1 d . . . . .
H00M H 0.429541 0.252723 0.698098 0.065 Uiso 1 1 calc R U . . .
N00N N 0.83873(12) -0.5436(4) 0.44796(15) 0.0712(9) Uani 1 1 d . . . . .
C00O C 0.63970(12) 1.0470(4) 0.73900(11) 0.0434(6) Uani 1 1 d . . . . .
H00O H 0.605671 1.031912 0.711620 0.052 Uiso 1 1 calc R U . . .
C00P C 0.73159(13) 1.2111(4) 0.77583(12) 0.0515(7) Uani 1 1 d . . . . .
H00P H 0.758861 1.307579 0.774083 0.062 Uiso 1 1 calc R U . . .
C00Q C 0.67975(13) 1.1914(4) 0.73668(12) 0.0560(8) Uani 1 1 d . . . . .
H00Q H 0.671676 1.276379 0.708412 0.067 Uiso 1 1 calc R U . . .
C00R C 0.77657(12) -0.4896(4) 0.51171(13) 0.0505(7) Uani 1 1 d . . . . .
H00R H 0.774724 -0.467722 0.547398 0.061 Uiso 1 1 calc R U . . .
C00S C 0.73006(13) -0.5298(4) 0.42075(13) 0.0522(7) Uani 1 1 d . . . . .
H00S H 0.696223 -0.535979 0.392830 0.063 Uiso 1 1 calc R U . . .
C00T C 0.83195(14) -0.5117(5) 0.49744(17) 0.0643(9) Uani 1 1 d . . . . .
H00T H 0.866717 -0.503720 0.524353 0.077 Uiso 1 1 calc R U . . .
C00U C 0.78794(16) -0.5505(5) 0.41090(16) 0.0687(10) Uani 1 1 d . . . . .
H00U H 0.791496 -0.570767 0.375543 0.082 Uiso 1 1 calc R U . . .

loop_
_atom_site_aniso_label
_atom_site_aniso_U_11
_atom_site_aniso_U_22
_atom_site_aniso_U_33
_atom_site_aniso_U_23
_atom_site_aniso_U_13
_atom_site_aniso_U_12
Zn01 0.0386(2) 0.0233(2) 0.0278(2) 0.000 0.00876(16) 0.000
Cl00 0.0478(4) 0.0877(6) 0.0549(5) -0.0118(4) -0.0027(3) -0.0115(4)
O003 0.0601(13) 0.0606(13) 0.0475(11) -0.0045(10) 0.0120(10) -0.0285(10)
N004 0.0365(11) 0.0261(10) 0.0347(10) -0.0076(8) 0.0140(9) -0.0040(8)
C005 0.0254(11) 0.0270(11) 0.0348(12) -0.0057(9) 0.0071(9) -0.0034(9)
C006 0.0235(11) 0.0270(11) 0.0265(11) -0.0049(9) 0.0050(8) 0.0013(9)
C007 0.0282(12) 0.0280(12) 0.0279(11) -0.0026(9) 0.0062(9) 0.0004(9)
C008 0.0314(12) 0.0330(12) 0.0330(12) -0.0035(10) 0.0137(10) -0.0048(10)
C009 0.0255(11) 0.0285(11) 0.0256(11) -0.0020(9) 0.0058(9) 0.0018(9)
C00A 0.0249(11) 0.0336(12) 0.0328(12) -0.0076(10) 0.0093(9) -0.0005(9)
C00B 0.0335(13) 0.0326(13) 0.0351(12) -0.0082(10) 0.0128(10) -0.0025(10)
O00C 0.0745(16) 0.0813(17) 0.0707(15) 0.0318(13) 0.0023(12) -0.0305(13)
C00D 0.0322(12) 0.0287(12) 0.0343(12) -0.0019(9) 0.0070(10) -0.0048(10)
C00E 0.0312(12) 0.0312(12) 0.0366(12) -0.0095(10) 0.0148(10) -0.0025(9)
C00F 0.0324(13) 0.0484(15) 0.0395(14) -0.0092(12) 0.0130(11) 0.0002(11)
C00G 0.0441(15) 0.0385(14) 0.0357(13) 0.0036(11) 0.0093(11) 0.0009(12)
C00H 0.0315(13) 0.0304(12) 0.0557(16) -0.0057(12) 0.0178(12) -0.0033(10)
C00I 0.0360(14) 0.0499(16) 0.0401(14) -0.0087(12) 0.0076(11) -0.0049(12)
C00J 0.0487(16) 0.0407(15) 0.0665(18) -0.0241(13) 0.0344(14) -0.0221(12)
C00K 0.0350(13) 0.0344(13) 0.0398(13) -0.0012(11) 0.0124(10) 0.0016(11)
C00L 0.0390(14) 0.0375(14) 0.0471(16) 0.0020(12) 0.0130(12) -0.0021(11)
C00M 0.0573(18) 0.0495(17) 0.0690(19) -0.0267(15) 0.0439(15) -0.0210(14)
N00N 0.0409(16) 0.0621(18) 0.120(3) 0.0056(17) 0.0382(17) 0.0006(13)
C00O 0.0346(14) 0.0488(16) 0.0457(15) 0.0076(12) 0.0056(11) -0.0031(12)
C00P 0.0465(16) 0.0515(17) 0.0574(18) 0.0071(14) 0.0126(14) -0.0141(13)
C00Q 0.0533(18) 0.0561(19) 0.0574(18) 0.0234(15) 0.0083(14) -0.0073(15)
C00R 0.0323(15) 0.0572(18) 0.0610(18) 0.0053(15) 0.0070(13) 0.0005(13)
C00S 0.0424(16) 0.0580(18) 0.0611(18) -0.0157(15) 0.0223(14) -0.0110(13)
C00T 0.0305(16) 0.060(2) 0.101(3) 0.018(2) 0.0105(16) 0.0022(14)
C00U 0.061(2) 0.068(2) 0.091(3) -0.0155(19) 0.048(2) -0.0101(17)

loop_
_atom_type_symbol
_atom_type_description
_atom_type_scat_dispersion_real
_atom_type_scat_dispersion_imag
_atom_type_scat_source
C C 0.0033 0.0016 'International Tables Vol C Tables 4.2.6.8 and 6.1.1.4'
H H 0.0000 0.0000 'International Tables Vol C Tables 4.2.6.8 and 6.1.1.4'
Cl Cl 0.1484 0.1585 'International Tables Vol C Tables 4.2.6.8 and 6.1.1.4'
N N 0.0061 0.0033 'International Tables Vol C Tables 4.2.6.8 and 6.1.1.4'
O O 0.0106 0.0060 'International Tables Vol C Tables 4.2.6.8 and 6.1.1.4'
Zn Zn 0.2839 1.4301 'International Tables Vol C Tables 4.2.6.8 and 6.1.1.4'

loop_
_geom_angle_atom_site_label_1
_geom_angle_atom_site_label_2
_geom_angle_atom_site_label_3
_geom_angle
_geom_angle_site_symmetry_1
_geom_angle_site_symmetry_3
_geom_angle_publ_flag
O003 Zn01 O003 106.17(14) 2_656 . ?
O003 Zn01 N004 124.78(8) . 2_656 ?
O003 Zn01 N004 101.34(8) . . ?
O003 Zn01 N004 101.34(8) 2_656 2_656 ?
O003 Zn01 N004 124.79(8) 2_656 . ?
N004 Zn01 N004 100.63(11) 2_656 . ?
C00L O003 Zn01 117.71(17) . . ?
C00D N004 Zn01 122.73(15) . . ?
C00M N004 Zn01 120.28(16) . . ?
C00M N004 C00D 116.8(2) . . ?
C006 C005 H005 118.5 . . ?
C009 C005 H005 118.5 . . ?
C009 C005 C006 123.0(2) . . ?
C005 C006 C009 118.31(19) . 5_646 ?
C005 C006 C00A 120.8(2) . . ?
C009 C006 C00A 120.87(19) 5_646 . ?
C008 C007 C00B 121.0(2) . . ?
C008 C007 C00J 115.9(2) . . ?
C00J C007 C00B 123.2(2) . . ?
C007 C008 H008 119.6 . . ?
C00D C008 C007 120.7(2) . . ?
C00D C008 H008 119.6 . . ?
C005 C009 C006 118.71(19) . 5_646 ?
C005 C009 C00E 120.1(2) . . ?
C006 C009 C00E 121.16(19) 5_646 . ?
C006 C00A H00A 116.7 . . ?
C00B C00A C006 126.6(2) . . ?
C00B C00A H00A 116.7 . . ?
C007 C00B H00B 117.4 . . ?
C00A C00B C007 125.3(2) . . ?
C00A C00B H00B 117.4 . . ?
N004 C00D C008 122.7(2) . . ?
N004 C00D H00D 118.6 . . ?
C008 C00D H00D 118.6 . . ?
C009 C00E H00E 118.0 . . ?
C00F C00E C009 124.0(2) . . ?
C00F C00E H00E 118.0 . . ?
C00E C00F H00F 116.4 . . ?
C00E C00F C00H 127.2(2) . . ?
C00H C00F H00F 116.4 . . ?
C00I C00G H00G 120.3 . . ?
C00I C00G C00K 119.3(2) . . ?
C00K C00G H00G 120.3 . . ?
C00R C00H C00F 119.7(2) . . ?
C00S C00H C00F 123.7(2) . . ?
C00S C00H C00R 116.6(2) . . ?
C00G C00I Cl00 119.8(2) . . ?
C00P C00I Cl00 118.5(2) . . ?
C00P C00I C00G 121.7(2) . . ?
C007 C00J H00J 120.0 . . ?
C00M C00J C007 120.1(2) . . ?
C00M C00J H00J 120.0 . . ?
C00G C00K C00L 119.6(2) . . ?
C00O C00K C00G 119.6(2) . . ?
C00O C00K C00L 120.7(2) . . ?
O003 C00L C00K 115.6(2) . . ?
O00C C00L O003 124.7(3) . . ?
O00C C00L C00K 119.4(2) . . ?
N004 C00M C00J 123.6(2) . . ?
N004 C00M H00M 118.2 . . ?
C00J C00M H00M 118.2 . . ?
C00T N00N C00U 115.7(3) . . ?
C00K C00O H00O 120.0 . . ?
C00Q C00O C00K 120.0(3) . . ?
C00Q C00O H00O 120.0 . . ?
C00I C00P H00P 120.7 . . ?
C00I C00P C00Q 118.6(3) . . ?
C00Q C00P H00P 120.7 . . ?
C00O C00Q H00Q 119.7 . . ?
C00P C00Q C00O 120.6(3) . . ?
C00P C00Q H00Q 119.7 . . ?
C00H C00R H00R 120.0 . . ?
C00T C00R C00H 120.0(3) . . ?
C00T C00R H00R 120.0 . . ?
C00H C00S H00S 120.7 . . ?
C00H C00S C00U 118.6(3) . . ?
C00U C00S H00S 120.7 . . ?
N00N C00T C00R 124.0(3) . . ?
N00N C00T H00T 118.0 . . ?
C00R C00T H00T 118.0 . . ?
N00N C00U C00S 125.0(3) . . ?
N00N C00U H00U 117.5 . . ?
C00S C00U H00U 117.5 . . ?

loop_
_geom_bond_atom_site_label_1
_geom_bond_atom_site_label_2
_geom_bond_distance
_geom_bond_site_symmetry_2
_geom_bond_publ_flag
Zn01 O003 1.9235(18) 2_656 ?
Zn01 O003 1.9235(19) . ?
Zn01 N004 2.0454(18) . ?
Zn01 N004 2.0454(18) 2_656 ?
Cl00 C00I 1.743(3) . ?
O003 C00L 1.255(3) . ?
N004 C00D 1.335(3) . ?
N004 C00M 1.331(3) . ?
C005 H005 0.9300 . ?
C005 C006 1.399(3) . ?
C005 C009 1.385(3) . ?
C006 C009 1.415(3) 5_646 ?
C006 C00A 1.467(3) . ?
C007 C008 1.381(3) . ?
C007 C00B 1.459(3) . ?
C007 C00J 1.390(3) . ?
C008 H008 0.9300 . ?
C008 C00D 1.371(3) . ?
C009 C00E 1.476(3) . ?
C00A H00A 0.9300 . ?
C00A C00B 1.322(3) . ?
C00B H00B 0.9300 . ?
O00C C00L 1.230(3) . ?
C00D H00D 0.9300 . ?
C00E H00E 0.9300 . ?
C00E C00F 1.317(3) . ?
C00F H00F 0.9300 . ?
C00F C00H 1.468(3) . ?
C00G H00G 0.9300 . ?
C00G C00I 1.373(4) . ?
C00G C00K 1.382(4) . ?
C00H C00R 1.385(4) . ?
C00H C00S 1.381(4) . ?
C00I C00P 1.372(4) . ?
C00J H00J 0.9300 . ?
C00J C00M 1.365(4) . ?
C00K C00L 1.505(4) . ?
C00K C00O 1.380(4) . ?
C00M H00M 0.9300 . ?
N00N C00T 1.318(5) . ?
N00N C00U 1.325(5) . ?
C00O H00O 0.9300 . ?
C00O C00Q 1.379(4) . ?
C00P H00P 0.9300 . ?
C00P C00Q 1.377(4) . ?
C00Q H00Q 0.9300 . ?
C00R H00R 0.9300 . ?
C00R C00T 1.376(4) . ?
C00S H00S 0.9300 . ?
C00S C00U 1.383(4) . ?
C00T H00T 0.9300 . ?
C00U H00U 0.9300 . ?

loop_
_geom_torsion_atom_site_label_1
_geom_torsion_atom_site_label_2
_geom_torsion_atom_site_label_3
_geom_torsion_atom_site_label_4
_geom_torsion
_geom_torsion_site_symmetry_1
_geom_torsion_site_symmetry_2
_geom_torsion_site_symmetry_3
_geom_torsion_site_symmetry_4
_geom_torsion_publ_flag
Zn01 O003 C00L O00C 5.6(4) . . . . ?
Zn01 O003 C00L C00K -168.33(17) . . . . ?
Zn01 N004 C00D C008 171.91(18) . . . . ?
Zn01 N004 C00M C00J -171.1(3) . . . . ?
Cl00 C00I C00P C00Q 176.0(2) . . . . ?
C005 C006 C00A C00B 19.5(4) . . . . ?
C005 C009 C00E C00F 36.5(4) . . . . ?
C006 C005 C009 C006 0.4(4) . . . 5_646 ?
C006 C005 C009 C00E -178.2(2) . . . . ?
C006 C009 C00E C00F -142.1(3) 5_646 . . . ?
C006 C00A C00B C007 -178.7(2) . . . . ?
C007 C008 C00D N004 -0.9(4) . . . . ?
C007 C00J C00M N004 -0.9(5) . . . . ?
C008 C007 C00B C00A 171.6(2) . . . . ?
C008 C007 C00J C00M -3.0(4) . . . . ?
C009 C005 C006 C009 -0.4(4) . . . 5_646 ?
C009 C005 C006 C00A -178.7(2) . . . . ?
C009 C006 C00A C00B -158.8(2) 5_646 . . . ?
C009 C00E C00F C00H 176.6(2) . . . . ?
C00B C007 C008 C00D -176.2(2) . . . . ?
C00B C007 C00J C00M 177.1(3) . . . . ?
C00D N004 C00M C00J 4.0(5) . . . . ?
C00E C00F C00H C00R -166.1(3) . . . . ?
C00E C00F C00H C00S 12.7(5) . . . . ?
C00F C00H C00R C00T 177.9(3) . . . . ?
C00F C00H C00S C00U -177.7(3) . . . . ?
C00G C00I C00P C00Q -2.1(4) . . . . ?
C00G C00K C00L O003 -167.5(2) . . . . ?
C00G C00K C00L O00C 18.2(4) . . . . ?
C00G C00K C00O C00Q -1.8(4) . . . . ?
C00H C00R C00T N00N -0.2(5) . . . . ?
C00H C00S C00U N00N -0.1(5) . . . . ?
C00I C00G C00K C00L 178.9(2) . . . . ?
C00I C00G C00K C00O -0.9(4) . . . . ?
C00I C00P C00Q C00O -0.7(5) . . . . ?
C00J C007 C008 C00D 3.9(4) . . . . ?
C00J C007 C00B C00A -8.6(4) . . . . ?
C00K C00G C00I Cl00 -175.17(19) . . . . ?
C00K C00G C00I C00P 2.9(4) . . . . ?
C00K C00O C00Q C00P 2.6(5) . . . . ?
C00L C00K C00O C00Q 178.4(3) . . . . ?
C00M N004 C00D C008 -3.1(4) . . . . ?
C00O C00K C00L O003 12.2(4) . . . . ?
C00O C00K C00L O00C -162.0(3) . . . . ?
C00R C00H C00S C00U 1.1(4) . . . . ?
C00S C00H C00R C00T -1.0(4) . . . . ?
C00T N00N C00U C00S -1.0(5) . . . . ?
C00U N00N C00T C00R 1.2(5) . . . . ?
